data_1537164
loop_
_publ_author_name
'Zubkova, N.V.'
'Giester, G.'
'Pushcharovsky, D.Yu.'
'Pekov, I.V.'
'Tillmanns, E.'
'Chukanov, N.V.'
'Turchkova, A.G.'

_publ_section_title
;
 Crystal structures of K- and Cs-exchanged forms of Zorite
;
_journal_name_full Kristallografiya
_journal_page_first 411
_journal_page_last 417
_journal_volume 50
_journal_year 2005
_chemical_formula_sum 'Cs4.34 H15.74 Na1.9 Nb0.72 O44.37 Si12 Ti4.2'
_chemical_name_systematic
;
Cs4.34 Na1.90 (Ti (Ti0.80 Nb0.18)4 Si12 O34 (O H)5) (H2 O)5.37
;
_space_group_IT_number 65
_symmetry_space_group_name_Hall '-C 2 2'
_symmetry_space_group_name_H-M 'C m m m'
_cell_angle_alpha 90
_cell_angle_beta 90
_cell_angle_gamma 90
_cell_formula_units_Z 1
_cell_length_a 23.189
_cell_length_b 7.2489
_cell_length_c 6.9376
_cell_volume 1166.174
_citation_journal_id_ASTM KRISAJ
_cod_data_source_file Zubkova_KRISAJ_2005_1907.cif
_cod_data_source_block H15.74Cs4.34Na1.9Nb0.72O44.37Si12Ti4.2
_cod_original_formula_sum 'H15.74 Cs4.34 Na1.9 Nb0.72 O44.37 Si12 Ti4.2'
_cod_database_code 1537164

loop_
_symmetry_equiv_pos_as_xyz
x,y,z
-x,-y,z
x,-y,-z
-x,y,-z
-x,-y,-z
x,y,-z
-x,y,z
x,-y,z
x+1/2,y+1/2,z
-x+1/2,-y+1/2,z
x+1/2,-y+1/2,-z
-x+1/2,y+1/2,-z
-x+1/2,-y+1/2,-z
x+1/2,y+1/2,-z
-x+1/2,y+1/2,z
x+1/2,-y+1/2,z

loop_
_atom_site_label
_atom_site_type_symbol
_atom_site_fract_x
_atom_site_fract_y
_atom_site_fract_z
_atom_site_occupancy
_atom_site_U_iso_or_equiv
Nb1 Nb+3 0.25 0.25 0 0.18 0.0
Na1 Na+1 0.314817 0 0.5 0.25 0.0
Si2 Si+4 0.06409 0.09722 0 0.5 0.0
Cs2 Cs+1 0.30183 0 0.5 0.1289 0.0
O7 O-2 0 0.5 0.3067 0.254 0.0
Na2 Na+1 0.30183 0 0.5 0.23 0.0
O3 O-2 0.19435 0.18304 0.20108 1 0.0
Cs7 Cs+1 0.40454 0 0.0693 0.04 0.0
O9 O-2 0.3738 0 0.1201 0.09 0.0
O8 O-2 0.25 0.25 0.5 0.301 0.0
Cs5 Cs+1 0 0.1753 0.5 0.0807 0.0
Cs3 Cs+1 0 0.10519 0.5 0.2652 0.0
O10 O-2 0.3638 0 0.1977 0.317 0.0
Ti1 Ti+4 0.25 0.25 0 0.7958 0.0
Si1 Si+4 0.161924 0 0.26908 1 0.0
Cs8 Cs+1 0.40632 0.0437 0 0.0597 0.0
O5 O-2 0 0 0 1 0.0
Ti2 Ti+4 0 0.5 0.0558 0.25 0.0
Cs4 Cs+1 0 0 0.5 0.1604 0.0
O2 O-2 0.09552 0 0.18922 1 0.0
O4 O-2 0.2807 0.5 0 1 0.0
O1 O-2 0.15431 0 0.5 1 0.0
Cs6 Cs+1 0.33894 0 0.5 0.0418 0.0
Cs1 Cs+1 0.314817 0 0.5 0.29 0.0
O6 O-2 0.05957 0.3166 0 0.5 0.0
O11 O-2 0.4234 0 0.5 0.225 0.0
